data_4500498
loop_
_publ_author_name
'Gong, Yun'
'Li, Jian'
'Qin, JianBo'
'Wu, Tao'
'Cao, Rong'
'Li, JingHua'

_publ_section_title
;
 Metal(II) Coordination Polymers Derived from Bis-pyridyl-bis-amide
 Ligands and Carboxylates: Syntheses, Topological Structures, and
 Photoluminescence Properties
;
_journal_issue 5
_journal_name_full 'Crystal Growth &amp; Design'
_journal_page_first 1662
_journal_paper_doi 10.1021/cg1016005
_journal_volume 11
_journal_year 2011
_chemical_formula_sum 'C52 H48 Cd2 N8 O19'
_chemical_formula_weight 1313.80
_chemical_name_systematic
; 
 ? 
;
_space_group_IT_number 14
_symmetry_cell_setting monoclinic
_symmetry_space_group_name_Hall '-P 2ybc'
_symmetry_space_group_name_H-M 'P 1 21/c 1'
_atom_sites_solution_hydrogens geom
_atom_sites_solution_primary direct
_atom_sites_solution_secondary difmap
_audit_creation_method SHELXL-97
_cell_angle_alpha 90.00
_cell_angle_beta 95.7030(10)
_cell_angle_gamma 90.00
_cell_formula_units_Z 2
_cell_length_a 12.29390(10)
_cell_length_b 16.2197(2)
_cell_length_c 13.8075(2)
_cell_measurement_reflns_used 11279
_cell_measurement_temperature 293(2)
_cell_measurement_theta_max 28.8656
_cell_measurement_theta_min 2.3319
_cell_volume 2739.63(6)
_computing_cell_refinement 'SAINT (Siemens, 1996)'
_computing_data_collection 'SMART (Siemens, 1996)'
_computing_data_reduction 'SAINT (Siemens, 1996)'
_computing_molecular_graphics 'SHELXTL (Sheldrick, 1997)'
_computing_publication_material 'SHELXTL (Sheldrick, 1997)'
_computing_structure_refinement 'SHELXL97 (Sheldrick, 2008)'
_computing_structure_solution 'SHELXS97 (Sheldrick, 2008)'
_diffrn_ambient_temperature 293(2)
_diffrn_measured_fraction_theta_full 0.999
_diffrn_measured_fraction_theta_max 0.999
_diffrn_measurement_device_type 'Bruker P4'
_diffrn_measurement_method '\w scans'
_diffrn_radiation_monochromator graphite
_diffrn_radiation_source 'fine-focus sealed tube'
_diffrn_radiation_type MoK\a
_diffrn_radiation_wavelength 0.71073
_diffrn_reflns_av_R_equivalents 0.0210
_diffrn_reflns_av_sigmaI/netI 0.0236
_diffrn_reflns_limit_h_max 14
_diffrn_reflns_limit_h_min -14
_diffrn_reflns_limit_k_max 19
_diffrn_reflns_limit_k_min -19
_diffrn_reflns_limit_l_max 14
_diffrn_reflns_limit_l_min -16
_diffrn_reflns_number 16386
_diffrn_reflns_theta_full 25.01
_diffrn_reflns_theta_max 25.01
_diffrn_reflns_theta_min 2.46
_exptl_absorpt_coefficient_mu 0.859
_exptl_absorpt_correction_T_max 1.00000
_exptl_absorpt_correction_T_min 0.90772
_exptl_absorpt_correction_type multi-scan
_exptl_absorpt_process_details 'SADABS (Sheldrick, 1996)'
_exptl_crystal_colour colorless
_exptl_crystal_density_diffrn 1.593
_exptl_crystal_density_method 'not measured'
_exptl_crystal_description Prism
_exptl_crystal_F_000 1328
_exptl_crystal_size_max 0.20
_exptl_crystal_size_mid 0.20
_exptl_crystal_size_min 0.15
_refine_diff_density_max 0.726
_refine_diff_density_min -0.261
_refine_diff_density_rms 0.079
_refine_ls_extinction_method none
_refine_ls_goodness_of_fit_ref 1.039
_refine_ls_hydrogen_treatment none
_refine_ls_matrix_type full
_refine_ls_number_parameters 370
_refine_ls_number_reflns 4825
_refine_ls_number_restraints 0
_refine_ls_restrained_S_all 1.039
_refine_ls_R_factor_all 0.0317
_refine_ls_R_factor_gt 0.0250
_refine_ls_shift/su_max 0.138
_refine_ls_shift/su_mean 0.005
_refine_ls_structure_factor_coef Fsqd
_refine_ls_weighting_details 'calc w=1/[\s^2^(Fo^2^)+(0.0576P)^2^+0.0000P] where P=(Fo^2^+2Fc^2^)/3'
_refine_ls_weighting_scheme calc
_refine_ls_wR_factor_gt 0.0811
_refine_ls_wR_factor_ref 0.0830
_reflns_number_gt 4055
_reflns_number_total 4825
_reflns_threshold_expression >2sigma(I)
_cod_data_source_file cg1016005_si_003.cif
_cod_data_source_block 0628
_cod_depositor_comments
;
The following automatic conversions were performed:

'_symmetry_cell_setting' value 'Monoclinic' changed to 'monoclinic'
according to /home/saulius/struct/CIF-dictionaries/cif_core.dic
dictionary named 'cif_core.dic' version 2.4.1 from
2010-06-29.

'_exptl_absorpt_correction_type' value 'Multi-scan'
changed to 'multi-scan' according to
/home/saulius/struct/CIF-dictionaries/cif_core.dic dictionary named
'cif_core.dic' version 2.4.1 from 2010-06-29.

Automatic conversion script
Id: cif_fix_values 1715 2011-07-08 13:25:40Z adriana 
;
_cod_original_sg_symbol_H-M P21/c
_cod_database_code 4500498

loop_
_symmetry_equiv_pos_as_xyz
'x, y, z'
'-x, y+1/2, -z+1/2'
'-x, -y, -z'
'x, -y-1/2, z-1/2'

loop_
_atom_site_label
_atom_site_type_symbol
_atom_site_fract_x
_atom_site_fract_y
_atom_site_fract_z
_atom_site_U_iso_or_equiv
_atom_site_adp_type
_atom_site_occupancy
_atom_site_symmetry_multiplicity
_atom_site_calc_flag
_atom_site_refinement_flags
Cd1 Cd 0.968076(15) 0.456208(11) 0.621936(13) 0.02549(9) Uani 1 1 d .
O1 O 0.42553(18) 1.16384(13) 0.67227(18) 0.0554(7) Uani 1 1 d .
O2 O 0.50570(17) 0.73523(13) 0.54284(19) 0.0546(6) Uani 1 1 d .
O3 O 1.09546(16) 0.55201(12) 0.54675(14) 0.0352(5) Uani 1 1 d .
O5 O 0.82548(17) 0.37430(12) 0.65711(14) 0.0382(5) Uani 1 1 d .
O6 O 0.94114(18) 0.37960(14) 0.78845(15) 0.0475(6) Uani 1 1 d .
O4 O 1.11809(17) 0.52764(12) 0.70270(14) 0.0358(5) Uani 1 1 d .
N1 N 0.85689(19) 0.56834(14) 0.63973(17) 0.0299(5) Uani 1 1 d .
N2 N 0.66211(18) 0.78025(13) 0.62723(16) 0.0316(5) Uani 1 1 d .
H2 H 0.6942 0.8236 0.6520 0.038 Uiso 1 1 calc R
N3 N 0.07954(19) 1.34335(14) 0.60061(16) 0.0301(5) Uani 1 1 d .
N4 N 0.26011(18) 1.12429(14) 0.59998(17) 0.0353(6) Uani 1 1 d .
H4 H 0.2238 1.0824 0.5761 0.042 Uiso 1 1 calc R
C1 C 0.7488(2) 0.56346(18) 0.6163(2) 0.0389(7) Uani 1 1 d .
H1 H 0.7186 0.5118 0.6021 0.047 Uiso 1 1 calc R
C2 C 0.6800(2) 0.63035(17) 0.6121(2) 0.0392(7) Uani 1 1 d .
H2A H 0.6052 0.6234 0.5968 0.047 Uiso 1 1 calc R
C3 C 0.7232(2) 0.70801(16) 0.63090(19) 0.0274(6) Uani 1 1 d .
C5 C 0.8964(2) 0.64269(17) 0.6618(2) 0.0330(6) Uani 1 1 d .
H5 H 0.9708 0.6474 0.6808 0.040 Uiso 1 1 calc R
C16 C 0.0332(2) 1.26961(17) 0.5858(2) 0.0337(7) Uani 1 1 d .
H16 H -0.0427 1.2671 0.5763 0.040 Uiso 1 1 calc R
C15 C 0.0902(2) 1.19750(17) 0.5836(2) 0.0357(7) Uani 1 1 d .
H15 H 0.0536 1.1478 0.5721 0.043 Uiso 1 1 calc R
C14 C 0.2050(2) 1.19942(16) 0.59918(19) 0.0285(6) Uani 1 1 d .
C18 C 0.2537(2) 1.27536(17) 0.6117(2) 0.0315(6) Uani 1 1 d .
H18 H 0.3295 1.2800 0.6199 0.038 Uiso 1 1 calc R
C17 C 0.1889(2) 1.34444(17) 0.6121(2) 0.0337(7) Uani 1 1 d .
H17 H 0.2234 1.3953 0.6210 0.040 Uiso 1 1 calc R
C4 C 0.8349(2) 0.71282(17) 0.6586(2) 0.0325(6) Uani 1 1 d .
H4A H 0.8673 0.7634 0.6749 0.039 Uiso 1 1 calc R
C6 C 0.5556(2) 0.78938(17) 0.5879(2) 0.0328(6) Uani 1 1 d .
C7 C 0.5055(2) 0.87133(16) 0.6037(2) 0.0298(6) Uani 1 1 d .
C8 C 0.4222(2) 0.89851(17) 0.5346(2) 0.0336(7) Uani 1 1 d .
H8 H 0.3993 0.8652 0.4816 0.040 Uiso 1 1 calc R
C12 C 0.5359(2) 0.92015(18) 0.6841(2) 0.0363(7) Uani 1 1 d .
H12 H 0.5892 0.9017 0.7317 0.044 Uiso 1 1 calc R
C13 C 0.3669(2) 1.11088(18) 0.6352(2) 0.0331(6) Uani 1 1 d .
C10 C 0.4070(2) 1.02407(17) 0.6244(2) 0.0309(6) Uani 1 1 d .
C11 C 0.4874(2) 0.99611(18) 0.6942(2) 0.0355(7) Uani 1 1 d .
H11 H 0.5090 1.0287 0.7481 0.043 Uiso 1 1 calc R
C9 C 0.3739(2) 0.97450(18) 0.5445(2) 0.0340(7) Uani 1 1 d .
H9 H 0.3194 0.9926 0.4978 0.041 Uiso 1 1 calc R
C26 C 1.1432(2) 0.85099(16) 0.7575(2) 0.0306(6) Uani 1 1 d .
C22 C 1.2104(2) 0.78467(17) 0.71475(19) 0.0310(6) Uani 1 1 d .
H22 H 1.2847 0.8063 0.7131 0.037 Uiso 1 1 calc R
C23 C 1.2181(3) 0.70855(17) 0.7805(2) 0.0367(7) Uani 1 1 d .
H23A H 1.2482 0.7244 0.8454 0.044 Uiso 1 1 calc R
H23B H 1.1452 0.6868 0.7850 0.044 Uiso 1 1 calc R
C21 C 1.1685(2) 0.76047(18) 0.61122(19) 0.0350(7) Uani 1 1 d .
H21A H 1.0939 0.7407 0.6101 0.042 Uiso 1 1 calc R
H21B H 1.1682 0.8086 0.5695 0.042 Uiso 1 1 calc R
C24 C 1.2890(2) 0.64184(18) 0.7426(2) 0.0442(8) Uani 1 1 d .
H24A H 1.2879 0.5937 0.7842 0.053 Uiso 1 1 calc R
H24B H 1.3638 0.6614 0.7454 0.053 Uiso 1 1 calc R
C25 C 1.1482(2) 0.56325(16) 0.6295(2) 0.0279(6) Uani 1 1 d .
C19 C 1.2497(2) 0.61709(19) 0.6369(2) 0.0376(7) Uani 1 1 d .
H19 H 1.3081 0.5834 0.6139 0.045 Uiso 1 1 calc R
C20 C 1.2394(2) 0.69332(19) 0.5720(2) 0.0393(7) Uani 1 1 d .
H20A H 1.3118 0.7155 0.5661 0.047 Uiso 1 1 calc R
H20B H 1.2080 0.6774 0.5075 0.047 Uiso 1 1 calc R
O7 O 0.8215(2) 0.92438(16) 0.64271(18) 0.0631(7) Uani 1 1 d .
O8 O 0.0998(2) 0.98852(18) 0.5606(2) 0.0807(9) Uani 1 1 d .
O9 O 0.5891(3) 0.3785(2) 0.5979(2) 0.0932(10) Uani 1 1 d .
O10 O 0.4458(6) 0.4957(4) 0.5665(5) 0.098(2) Uani 0.50 1 d P

loop_
_atom_site_aniso_label
_atom_site_aniso_U_11
_atom_site_aniso_U_22
_atom_site_aniso_U_33
_atom_site_aniso_U_23
_atom_site_aniso_U_13
_atom_site_aniso_U_12
Cd1 0.02654(13) 0.01806(12) 0.03151(13) -0.00020(8) 0.00110(8) 0.00672(8)
O1 0.0385(13) 0.0307(12) 0.0924(18) -0.0138(12) -0.0162(12) 0.0095(10)
O2 0.0346(12) 0.0304(12) 0.0939(18) -0.0168(12) -0.0173(12) 0.0088(10)
O3 0.0339(11) 0.0385(12) 0.0321(11) -0.0049(9) -0.0031(9) -0.0036(9)
O5 0.0482(13) 0.0312(11) 0.0356(11) 0.0085(9) 0.0060(9) 0.0005(10)
O6 0.0473(13) 0.0456(13) 0.0489(13) 0.0005(10) 0.0007(10) -0.0125(11)
O4 0.0399(12) 0.0328(11) 0.0330(11) 0.0043(9) -0.0052(9) 0.0012(9)
N1 0.0275(12) 0.0211(11) 0.0411(13) -0.0006(10) 0.0035(10) 0.0071(10)
N2 0.0257(12) 0.0200(12) 0.0479(14) -0.0053(10) -0.0019(10) 0.0059(10)
N3 0.0316(13) 0.0254(12) 0.0331(12) -0.0012(10) 0.0018(10) 0.0100(10)
N4 0.0273(13) 0.0224(12) 0.0548(15) -0.0081(11) -0.0029(11) 0.0087(10)
C1 0.0320(16) 0.0199(14) 0.064(2) 0.0009(14) 0.0026(15) 0.0028(12)
C2 0.0237(14) 0.0238(15) 0.069(2) -0.0014(14) 0.0009(14) 0.0023(12)
C3 0.0266(14) 0.0236(14) 0.0322(14) -0.0002(11) 0.0031(11) 0.0082(12)
C5 0.0242(14) 0.0284(16) 0.0455(17) -0.0045(13) -0.0018(12) 0.0057(12)
C16 0.0254(14) 0.0302(15) 0.0442(16) -0.0036(13) -0.0029(12) 0.0095(12)
C15 0.0298(15) 0.0247(15) 0.0507(17) -0.0100(13) -0.0053(13) 0.0065(13)
C14 0.0289(14) 0.0251(15) 0.0311(14) -0.0008(11) 0.0017(11) 0.0106(12)
C18 0.0264(14) 0.0261(15) 0.0425(16) -0.0003(12) 0.0051(12) 0.0054(12)
C17 0.0349(16) 0.0236(15) 0.0427(16) -0.0002(12) 0.0040(13) 0.0025(12)
C4 0.0285(15) 0.0218(14) 0.0464(17) -0.0073(12) -0.0006(13) 0.0016(12)
C6 0.0274(14) 0.0239(14) 0.0467(17) -0.0012(13) 0.0018(13) 0.0061(12)
C7 0.0235(13) 0.0226(14) 0.0438(16) 0.0033(12) 0.0064(12) 0.0070(12)
C8 0.0275(15) 0.0299(15) 0.0423(16) -0.0061(13) -0.0017(12) 0.0067(12)
C12 0.0322(16) 0.0338(16) 0.0416(17) -0.0002(13) -0.0030(13) 0.0123(14)
C13 0.0281(15) 0.0260(15) 0.0449(17) 0.0004(13) 0.0021(13) 0.0080(12)
C10 0.0243(15) 0.0259(15) 0.0434(17) -0.0005(12) 0.0071(12) 0.0081(12)
C11 0.0341(16) 0.0312(16) 0.0406(16) -0.0057(13) 0.0005(13) 0.0105(13)
C9 0.0263(15) 0.0333(16) 0.0411(16) 0.0022(13) -0.0025(12) 0.0116(13)
C26 0.0369(16) 0.0196(14) 0.0361(15) 0.0015(12) 0.0078(13) -0.0044(12)
C22 0.0295(14) 0.0286(15) 0.0345(15) -0.0068(12) 0.0023(12) -0.0042(12)
C23 0.0451(18) 0.0311(16) 0.0312(15) -0.0051(12) -0.0093(13) 0.0031(14)
C21 0.0438(17) 0.0299(16) 0.0312(15) -0.0016(12) 0.0038(13) -0.0043(14)
C24 0.0375(17) 0.0352(17) 0.0553(19) -0.0116(15) -0.0177(15) 0.0056(14)
C25 0.0251(14) 0.0184(13) 0.0393(16) -0.0077(12) -0.0017(12) 0.0103(11)
C19 0.0229(14) 0.0381(17) 0.0506(18) -0.0177(14) -0.0012(13) 0.0032(13)
C20 0.0364(16) 0.0398(18) 0.0437(17) -0.0111(14) 0.0142(13) -0.0106(14)
O7 0.0641(17) 0.0595(16) 0.0618(16) -0.0199(13) -0.0126(13) -0.0037(14)
O8 0.0680(19) 0.0641(18) 0.105(2) 0.0300(17) -0.0169(17) -0.0144(16)
O9 0.090(2) 0.095(2) 0.092(2) -0.0375(19) -0.0055(17) -0.001(2)
O10 0.093(5) 0.099(5) 0.096(5) -0.035(4) -0.024(4) 0.036(4)

loop_
_atom_type_symbol
_atom_type_description
_atom_type_scat_dispersion_real
_atom_type_scat_dispersion_imag
_atom_type_scat_source
C C 0.0033 0.0016 'International Tables Vol C Tables 4.2.6.8 and 6.1.1.4'
Cd Cd -0.8075 1.2024 'International Tables Vol C Tables 4.2.6.8 and 6.1.1.4'
N N 0.0061 0.0033 'International Tables Vol C Tables 4.2.6.8 and 6.1.1.4'
O O 0.0106 0.0060 'International Tables Vol C Tables 4.2.6.8 and 6.1.1.4'
H H 0.0000 0.0000 'International Tables Vol C Tables 4.2.6.8 and 6.1.1.4'

loop_
_geom_angle_atom_site_label_1
_geom_angle_atom_site_label_2
_geom_angle_atom_site_label_3
_geom_angle
_geom_angle_site_symmetry_1
_geom_angle_site_symmetry_3
O5 Cd1 N1 87.74(8) . .
O5 Cd1 N3 92.49(8) . 1_645
N1 Cd1 N3 178.85(8) . 1_645
O5 Cd1 O4 139.71(7) . .
N1 Cd1 O4 90.35(8) . .
N3 Cd1 O4 90.21(8) 1_645 .
O5 Cd1 O3 89.51(7) . 3_766
N1 Cd1 O3 90.46(8) . 3_766
N3 Cd1 O3 88.41(7) 1_645 3_766
O4 Cd1 O3 130.76(7) . 3_766
O5 Cd1 O3 166.33(7) . .
N1 Cd1 O3 87.50(7) . .
N3 Cd1 O3 92.03(7) 1_645 .
O4 Cd1 O3 53.14(6) . .
O3 Cd1 O3 77.73(7) 3_766 .
O5 Cd1 O6 51.87(7) . .
N1 Cd1 O6 98.65(8) . .
N3 Cd1 O6 82.37(7) 1_645 .
O4 Cd1 O6 88.83(7) . .
O3 Cd1 O6 139.47(7) 3_766 .
O3 Cd1 O6 141.65(6) . .
O5 Cd1 C26 25.88(7) . 2_746
N1 Cd1 C26 94.98(8) . 2_746
N3 Cd1 C26 85.70(8) 1_645 2_746
O4 Cd1 C26 114.74(7) . 2_746
O3 Cd1 C26 114.21(8) 3_766 2_746
O3 Cd1 C26 167.72(7) . 2_746
O6 Cd1 C26 26.08(7) . 2_746
O5 Cd1 Cd1 129.31(5) . 3_766
N1 Cd1 Cd1 88.65(6) . 3_766
N3 Cd1 Cd1 90.34(6) 1_645 3_766
O4 Cd1 Cd1 90.84(5) . 3_766
O3 Cd1 Cd1 39.98(5) 3_766 3_766
O3 Cd1 Cd1 37.75(4) . 3_766
O6 Cd1 Cd1 172.70(5) . 3_766
C26 Cd1 Cd1 154.08(6) 2_746 3_766
C25 O3 Cd1 167.17(19) . 3_766
C25 O3 Cd1 90.03(17) . .
Cd1 O3 Cd1 102.27(7) 3_766 .
C26 O5 Cd1 101.71(17) 2_746 .
C26 O6 Cd1 84.43(17) 2_746 .
C25 O4 Cd1 97.16(16) . .
C5 N1 C1 116.2(2) . .
C5 N1 Cd1 122.41(18) . .
C1 N1 Cd1 120.87(19) . .
C6 N2 C3 126.5(2) . .
C6 N2 H2 116.7 . .
C3 N2 H2 116.7 . .
C16 N3 C17 116.1(2) . .
C16 N3 Cd1 118.58(17) . 1_465
C17 N3 Cd1 124.95(18) . 1_465
C13 N4 C14 126.1(2) . .
C13 N4 H4 117.0 . .
C14 N4 H4 117.0 . .
N1 C1 C2 123.8(3) . .
N1 C1 H1 118.1 . .
C2 C1 H1 118.1 . .
C1 C2 C3 119.3(3) . .
C1 C2 H2A 120.4 . .
C3 C2 H2A 120.4 . .
C2 C3 C4 117.0(2) . .
C2 C3 N2 124.5(2) . .
C4 C3 N2 118.6(2) . .
N1 C5 C4 124.2(2) . .
N1 C5 H5 117.9 . .
C4 C5 H5 117.9 . .
N3 C16 C15 124.0(2) . .
N3 C16 H16 118.0 . .
C15 C16 H16 118.0 . .
C16 C15 C14 119.2(3) . .
C16 C15 H15 120.4 . .
C14 C15 H15 120.4 . .
C18 C14 N4 125.3(2) . .
C18 C14 C15 117.2(2) . .
N4 C14 C15 117.5(2) . .
C17 C18 C14 119.1(2) . .
C17 C18 H18 120.5 . .
C14 C18 H18 120.5 . .
N3 C17 C18 124.3(3) . .
N3 C17 H17 117.8 . .
C18 C17 H17 117.8 . .
C5 C4 C3 119.4(2) . .
C5 C4 H4A 120.3 . .
C3 C4 H4A 120.3 . .
O2 C6 N2 122.7(2) . .
O2 C6 C7 121.9(2) . .
N2 C6 C7 115.4(2) . .
C12 C7 C8 119.2(3) . .
C12 C7 C6 123.0(2) . .
C8 C7 C6 117.7(2) . .
C9 C8 C7 120.4(3) . .
C9 C8 H8 119.8 . .
C7 C8 H8 119.8 . .
C11 C12 C7 120.4(2) . .
C11 C12 H12 119.8 . .
C7 C12 H12 119.8 . .
O1 C13 N4 123.4(3) . .
O1 C13 C10 121.5(3) . .
N4 C13 C10 115.1(2) . .
C11 C10 C9 119.6(3) . .
C11 C10 C13 117.1(3) . .
C9 C10 C13 123.1(2) . .
C12 C11 C10 120.5(3) . .
C12 C11 H11 119.8 . .
C10 C11 H11 119.8 . .
C8 C9 C10 120.0(2) . .
C8 C9 H9 120.0 . .
C10 C9 H9 120.0 . .
O5 C26 O6 121.6(3) 2_756 2_756
O5 C26 C22 116.7(2) 2_756 .
O6 C26 C22 121.6(2) 2_756 .
O5 C26 Cd1 52.41(14) 2_756 2_756
O6 C26 Cd1 69.49(16) 2_756 2_756
C22 C26 Cd1 166.86(19) . 2_756
C26 C22 C21 113.8(2) . .
C26 C22 C23 110.3(2) . .
C21 C22 C23 110.1(2) . .
C26 C22 H22 107.5 . .
C21 C22 H22 107.5 . .
C23 C22 H22 107.5 . .
C24 C23 C22 112.0(3) . .
C24 C23 H23A 109.2 . .
C22 C23 H23A 109.2 . .
C24 C23 H23B 109.2 . .
C22 C23 H23B 109.2 . .
H23A C23 H23B 107.9 . .
C20 C21 C22 111.4(2) . .
C20 C21 H21A 109.4 . .
C22 C21 H21A 109.3 . .
C20 C21 H21B 109.3 . .
C22 C21 H21B 109.4 . .
H21A C21 H21B 108.0 . .
C23 C24 C19 112.1(2) . .
C23 C24 H24A 109.2 . .
C19 C24 H24A 109.2 . .
C23 C24 H24B 109.2 . .
C19 C24 H24B 109.2 . .
H24A C24 H24B 107.9 . .
O4 C25 O3 119.7(3) . .
O4 C25 C19 121.2(2) . .
O3 C25 C19 119.1(3) . .
C25 C19 C20 114.0(2) . .
C25 C19 C24 113.0(3) . .
C20 C19 C24 110.2(2) . .
C25 C19 H19 106.3 . .
C20 C19 H19 106.3 . .
C24 C19 H19 106.3 . .
C21 C20 C19 112.7(2) . .
C21 C20 H20A 109.0 . .
C19 C20 H20A 109.0 . .
C21 C20 H20B 109.0 . .
C19 C20 H20B 109.0 . .
H20A C20 H20B 107.8 . .

loop_
_geom_bond_atom_site_label_1
_geom_bond_atom_site_label_2
_geom_bond_distance
_geom_bond_site_symmetry_2
Cd1 O5 2.290(2) .
Cd1 N1 2.303(2) .
Cd1 N3 2.323(2) 1_645
Cd1 O4 2.3619(19) .
Cd1 O3 2.3856(19) 3_766
Cd1 O3 2.504(2) .
Cd1 O6 2.663(2) .
Cd1 C26 2.830(3) 2_746
Cd1 Cd1 3.8076(4) 3_766
O1 C13 1.202(4) .
O2 C6 1.208(3) .
O3 C25 1.269(3) .
O3 Cd1 2.3856(19) 3_766
O5 C26 1.261(3) 2_746
O6 C26 1.250(3) 2_746
O4 C25 1.252(4) .
N1 C5 1.324(3) .
N1 C1 1.338(4) .
N2 C6 1.375(3) .
N2 C3 1.390(3) .
N2 H2 0.8600 .
N3 C16 1.332(3) .
N3 C17 1.339(4) .
N3 Cd1 2.323(2) 1_465
N4 C13 1.371(3) .
N4 C14 1.394(3) .
N4 H4 0.8600 .
C1 C2 1.374(4) .
C1 H1 0.9300 .
C2 C3 1.381(4) .
C2 H2A 0.9300 .
C3 C4 1.390(4) .
C5 C4 1.364(4) .
C5 H5 0.9300 .
C16 C15 1.365(4) .
C16 H16 0.9300 .
C15 C14 1.406(4) .
C15 H15 0.9300 .
C14 C18 1.373(4) .
C18 C17 1.375(4) .
C18 H18 0.9300 .
C17 H17 0.9300 .
C4 H4A 0.9300 .
C6 C7 1.490(4) .
C7 C12 1.384(4) .
C7 C8 1.400(4) .
C8 C9 1.381(4) .
C8 H8 0.9300 .
C12 C11 1.381(4) .
C12 H12 0.9300 .
C13 C10 1.504(4) .
C10 C11 1.386(4) .
C10 C9 1.393(4) .
C11 H11 0.9300 .
C9 H9 0.9300 .
C26 O5 1.261(3) 2_756
C26 O6 1.250(3) 2_756
C26 C22 1.512(4) .
C26 Cd1 2.830(3) 2_756
C22 C21 1.522(4) .
C22 C23 1.530(4) .
C22 H22 0.9800 .
C23 C24 1.515(4) .
C23 H23A 0.9700 .
C23 H23B 0.9700 .
C21 C20 1.527(4) .
C21 H21A 0.9700 .
C21 H21B 0.9700 .
C24 C19 1.543(4) .
C24 H24A 0.9700 .
C24 H24B 0.9700 .
C25 C19 1.518(4) .
C19 C20 1.525(4) .
C19 H19 0.9800 .
C20 H20A 0.9700 .
C20 H20B 0.9700 .
